data_7705047
loop_
_publ_author_name
'Ho, Luong Phong'
'K\"orner, Lukas'
'Bannenberg, Thomas'
'Tamm, Matthias'

_publ_section_title
;
 Chalcogen complexes of anionic N-heterocyclic carbenes.
;
_journal_issue 38
_journal_name_full 'Dalton transactions (Cambridge, England : 2003)'
_journal_page_first 13207
_journal_page_last 13217
_journal_paper_doi 10.1039/d0dt02392b
_journal_volume 49
_journal_year 2020
_chemical_formula_moiety 'C45 H36 B F15 N2 S'
_chemical_formula_sum 'C45 H36 B F15 N2 S'
_chemical_formula_weight 932.63
_chemical_properties_physical Air-sensitive,Moisture-sensitive
_space_group_crystal_system triclinic
_space_group_IT_number 2
_space_group_name_Hall '-P 1'
_space_group_name_H-M_alt 'P -1'
_atom_sites_solution_hydrogens mixed
_audit_creation_method SHELXL-2018/3
_audit_update_record
;
2020-07-01 deposited with the CCDC.	2020-08-06 downloaded from the CCDC.
;
_cell_angle_alpha 73.171(6)
_cell_angle_beta 74.186(6)
_cell_angle_gamma 65.396(8)
_cell_formula_units_Z 2
_cell_length_a 10.5249(6)
_cell_length_b 12.2429(9)
_cell_length_c 18.9300(9)
_cell_measurement_reflns_used 8176
_cell_measurement_temperature 100(2)
_cell_measurement_theta_max 76.0690
_cell_measurement_theta_min 4.2950
_cell_volume 2090.2(3)
_computing_cell_refinement 'CrysAlisPro 1.171.40.21a (Rigaku OD, 2018)'
_computing_data_collection 'CrysAlisPro 1.171.40.21a (Rigaku OD, 2018)'
_computing_data_reduction 'CrysAlisPro 1.171.40.21a (Rigaku OD, 2018)'
_computing_publication_material 'OLEX2 v1.2 (O. V. Dolomanov et al., J. Appl. Cryst., 2009, 42, 339-341)'
_computing_structure_refinement 'SHELXL-2018/3 (G. M. Sheldrick, Acta Cryst., 2008, A64, 112-122)'
_computing_structure_solution 'SHELXT-2014/5 (G. M. Sheldrick, Acta Cryst., 2015, A71, 3-8)'
_diffrn_ambient_temperature 100(2)
_diffrn_measured_fraction_theta_full 0.997
_diffrn_measured_fraction_theta_max 0.970
_diffrn_measurement_device_type 'XtaLAB Synergy, Single source at home/near, HyPix'
_diffrn_measurement_method '\w scans'
_diffrn_radiation_type CuK\a
_diffrn_radiation_wavelength 1.54184
_diffrn_reflns_av_R_equivalents 0.0660
_diffrn_reflns_av_unetI/netI 0.0644
_diffrn_reflns_Laue_measured_fraction_full 0.997
_diffrn_reflns_Laue_measured_fraction_max 0.970
_diffrn_reflns_limit_h_max 13
_diffrn_reflns_limit_h_min -13
_diffrn_reflns_limit_k_max 15
_diffrn_reflns_limit_k_min -15
_diffrn_reflns_limit_l_max 23
_diffrn_reflns_limit_l_min -21
_diffrn_reflns_number 29949
_diffrn_reflns_point_group_measured_fraction_full 0.997
_diffrn_reflns_point_group_measured_fraction_max 0.970
_diffrn_reflns_theta_full 67.684
_diffrn_reflns_theta_max 77.958
_diffrn_reflns_theta_min 2.477
_diffrn_source 'micro-focus sealed X-ray tube'
_exptl_absorpt_coefficient_mu 1.617
_exptl_absorpt_correction_T_max 1.000
_exptl_absorpt_correction_T_min 0.719
_exptl_absorpt_correction_type gaussian
_exptl_absorpt_process_details
;
CrysAlisPro 1.171.40.21a (Rigaku Oxford Diffraction, 2018)
Numerical absorption correction based on gaussian integration over
			a multifaceted crystal model
Empirical absorption correction using spherical harmonics,
 implemented in SCALE3 ABSPACK scaling algorithm.
;
_exptl_crystal_colour colourless
_exptl_crystal_density_diffrn 1.482
_exptl_crystal_description plate
_exptl_crystal_F_000 952
_exptl_crystal_size_max 0.170
_exptl_crystal_size_mid 0.078
_exptl_crystal_size_min 0.027
_refine_diff_density_max 0.473
_refine_diff_density_min -0.422
_refine_diff_density_rms 0.062
_refine_ls_extinction_method none
_refine_ls_goodness_of_fit_ref 1.052
_refine_ls_hydrogen_treatment mixed
_refine_ls_matrix_type full
_refine_ls_number_parameters 589
_refine_ls_number_reflns 8670
_refine_ls_number_restraints 0
_refine_ls_restrained_S_all 1.052
_refine_ls_R_factor_all 0.0787
_refine_ls_R_factor_gt 0.0542
_refine_ls_shift/su_max 0.000
_refine_ls_shift/su_mean 0.000
_refine_ls_structure_factor_coef Fsqd
_refine_ls_weighting_details 'w=1/[\s^2^(Fo^2^)+(0.0697P)^2^+0.7216P] where P=(Fo^2^+2Fc^2^)/3'
_refine_ls_weighting_scheme calc
_refine_ls_wR_factor_gt 0.1376
_refine_ls_wR_factor_ref 0.1517
_reflns_Friedel_coverage 0.000
_reflns_number_gt 6188
_reflns_number_total 8670
_reflns_threshold_expression 'I > 2\s(I)'
_cod_data_source_file d0dt02392b3.cif
_cod_data_source_block ph59ph
_cod_depositor_comments 'Adding full bibliography for 7705040--7705050.cif.'
_cod_database_code 7705047
_shelx_shelxl_version_number 2018/3
_shelx_space_group_comment
;
The symmetry employed for this shelxl refinement is uniquely defined
by the following loop, which should always be used as a source of
symmetry information in preference to the above space-group names.
They are only intended as comments.
;
_shelx_estimated_absorpt_t_min 0.771
_shelx_estimated_absorpt_t_max 0.958

loop_
_space_group_symop_operation_xyz
'x, y, z'
'-x, -y, -z'

loop_
_atom_site_label
_atom_site_type_symbol
_atom_site_fract_x
_atom_site_fract_y
_atom_site_fract_z
_atom_site_U_iso_or_equiv
_atom_site_adp_type
_atom_site_occupancy
_atom_site_site_symmetry_order
_atom_site_calc_flag
_atom_site_refinement_flags_posn
_atom_site_refinement_flags_adp
_atom_site_refinement_flags_occupancy
_atom_site_disorder_assembly
_atom_site_disorder_group
S1 S 0.80657(9) 0.46081(6) 0.13255(4) 0.04296(18) Uani 1 1 d . . . . .
F15 F 1.06723(16) 0.68011(14) 0.25341(8) 0.0375(3) Uani 1 1 d . . . . .
F1 F 0.56215(16) 0.93346(13) 0.20062(8) 0.0365(3) Uani 1 1 d . . . . .
F10 F 0.65882(17) 0.98259(13) 0.37504(9) 0.0403(4) Uani 1 1 d . . . . .
F6 F 0.51084(17) 0.69056(14) 0.33757(9) 0.0400(3) Uani 1 1 d . . . . .
F11 F 0.72000(17) 0.73346(14) 0.47384(8) 0.0406(4) Uani 1 1 d . . . . .
F5 F 0.97747(17) 0.91108(14) 0.26592(9) 0.0409(4) Uani 1 1 d . . . . .
F4 F 0.95689(19) 1.12271(15) 0.17368(9) 0.0475(4) Uani 1 1 d . . . . .
F2 F 0.54775(18) 1.14431(14) 0.10732(9) 0.0466(4) Uani 1 1 d . . . . .
F9 F 0.3995(2) 1.08994(14) 0.44647(9) 0.0485(4) Uani 1 1 d . . . . .
F7 F 0.25396(17) 0.79984(16) 0.40887(10) 0.0496(4) Uani 1 1 d . . . . .
F12 F 0.9230(2) 0.64192(15) 0.55388(8) 0.0476(4) Uani 1 1 d . . . . .
F14 F 1.26859(17) 0.58422(16) 0.33657(9) 0.0485(4) Uani 1 1 d . . . . .
F13 F 1.19985(19) 0.56364(16) 0.48871(9) 0.0502(4) Uani 1 1 d . . . . .
F8 F 0.19294(18) 1.00014(17) 0.46586(9) 0.0515(4) Uani 1 1 d . . . . .
F3 F 0.7395(2) 1.24698(15) 0.09559(9) 0.0510(4) Uani 1 1 d . . . . .
N1 N 0.7688(2) 0.64360(18) 0.20042(11) 0.0290(4) Uani 1 1 d . . . . .
N2 N 0.8467(2) 0.46131(17) 0.26942(11) 0.0294(4) Uani 1 1 d . . . . .
C2 C 0.7871(3) 0.6610(2) 0.26741(13) 0.0284(5) Uani 1 1 d . . . . .
C3 C 0.8351(3) 0.5449(2) 0.30807(13) 0.0298(5) Uani 1 1 d . . . . .
H3 H 0.857592 0.524523 0.356712 0.036 Uiso 1 1 calc R U . . .
C1 C 0.8063(3) 0.5227(2) 0.20341(13) 0.0319(5) Uani 1 1 d . . . . .
C34 C 0.5991(3) 0.8334(2) 0.34939(13) 0.0311(5) Uani 1 1 d . . . . .
C40 C 0.8808(3) 0.7218(2) 0.35713(13) 0.0302(5) Uani 1 1 d . . . . .
C16 C 0.8908(3) 0.3299(2) 0.29645(13) 0.0316(5) Uani 1 1 d . . . . .
C35 C 0.4898(3) 0.7915(2) 0.36229(13) 0.0323(5) Uani 1 1 d . . . . .
C29 C 0.6667(3) 0.9738(2) 0.19448(14) 0.0323(5) Uani 1 1 d . . . . .
C28 C 0.7738(3) 0.9045(2) 0.23738(13) 0.0304(5) Uani 1 1 d . . . . .
C4 C 0.7267(3) 0.7287(2) 0.13133(13) 0.0325(5) Uani 1 1 d . . . . .
C45 C 1.0246(3) 0.6761(2) 0.32798(13) 0.0319(5) Uani 1 1 d . . . . .
C39 C 0.5597(3) 0.9353(2) 0.38016(13) 0.0334(5) Uani 1 1 d . . . . .
C21 C 0.7863(3) 0.2828(2) 0.33773(14) 0.0357(6) Uani 1 1 d . . . . .
C37 C 0.3224(3) 0.9471(3) 0.42801(14) 0.0390(6) Uani 1 1 d . . . . .
C38 C 0.4272(3) 0.9925(2) 0.41836(14) 0.0376(6) Uani 1 1 d . . . . .
C44 C 1.1324(3) 0.6247(2) 0.36991(15) 0.0369(6) Uani 1 1 d . . . . .
C33 C 0.8687(3) 0.9617(2) 0.22776(14) 0.0336(5) Uani 1 1 d . . . . .
C32 C 0.8598(3) 1.0739(2) 0.18070(14) 0.0366(6) Uani 1 1 d . . . . .
C41 C 0.8538(3) 0.7045(2) 0.43495(14) 0.0339(5) Uani 1 1 d . . . . .
C31 C 0.7508(3) 1.1370(2) 0.14034(14) 0.0383(6) Uani 1 1 d . . . . .
C36 C 0.3544(3) 0.8461(3) 0.39966(14) 0.0382(6) Uani 1 1 d . . . . .
C42 C 0.9582(3) 0.6546(2) 0.47919(14) 0.0378(6) Uani 1 1 d . . . . .
C30 C 0.6544(3) 1.0851(2) 0.14667(14) 0.0371(6) Uani 1 1 d . . . . .
C9 C 0.8286(3) 0.7709(2) 0.08008(14) 0.0360(5) Uani 1 1 d . . . . .
C5 C 0.5926(3) 0.7547(2) 0.11618(14) 0.0371(6) Uani 1 1 d . . . . .
C25 C 0.6302(3) 0.3616(2) 0.34938(16) 0.0398(6) Uani 1 1 d . . . . .
H25 H 0.621512 0.448055 0.325094 0.048 Uiso 1 1 calc R U . . .
C17 C 1.0354(3) 0.2584(2) 0.28216(15) 0.0371(6) Uani 1 1 d . . . . .
C43 C 1.0977(3) 0.6148(2) 0.44621(15) 0.0390(6) Uani 1 1 d . . . . .
C13 C 0.9759(3) 0.7354(3) 0.09519(15) 0.0411(6) Uani 1 1 d . . . . .
H13 H 0.970516 0.713775 0.150800 0.049 Uiso 1 1 calc R U . . .
C10 C 0.4787(3) 0.7109(3) 0.17047(16) 0.0419(6) Uani 1 1 d . . . . .
H10 H 0.519131 0.656389 0.216012 0.050 Uiso 1 1 calc R U . . .
C20 C 0.8323(3) 0.1570(2) 0.36662(16) 0.0438(7) Uani 1 1 d . . . . .
H20 H 0.764851 0.120918 0.394768 0.053 Uiso 1 1 calc R U . . .
C22 C 1.1442(3) 0.3119(3) 0.23343(16) 0.0441(6) Uani 1 1 d . . . . .
H22 H 1.096355 0.403205 0.221805 0.053 Uiso 1 1 calc R U . . .
C18 C 1.0740(3) 0.1332(3) 0.31220(16) 0.0451(7) Uani 1 1 d . . . . .
H18 H 1.170694 0.080722 0.303023 0.054 Uiso 1 1 calc R U . . .
C19 C 0.9741(4) 0.0842(2) 0.35503(17) 0.0457(7) Uani 1 1 d . . . . .
H19 H 1.003465 -0.000812 0.376830 0.055 Uiso 1 1 calc R U . . .
C6 C 0.5631(3) 0.8268(3) 0.04622(15) 0.0443(7) Uani 1 1 d . . . . .
H6 H 0.473689 0.845791 0.033690 0.053 Uiso 1 1 calc R U . . .
C8 C 0.7905(3) 0.8442(3) 0.01164(14) 0.0424(6) Uani 1 1 d . . . . .
H8 H 0.855895 0.876298 -0.024075 0.051 Uiso 1 1 calc R U . . .
C12 C 0.3492(3) 0.8193(3) 0.19486(18) 0.0473(7) Uani 1 1 d . . . . .
H12A H 0.378273 0.865253 0.217919 0.071 Uiso 1 1 calc R U . . .
H12B H 0.279123 0.788814 0.231274 0.071 Uiso 1 1 calc R U . . .
H12C H 0.307023 0.873161 0.151031 0.071 Uiso 1 1 calc R U . . .
C7 C 0.6599(4) 0.8709(3) -0.00494(15) 0.0475(7) Uani 1 1 d . . . . .
H7 H 0.636634 0.920017 -0.052037 0.057 Uiso 1 1 calc R U . . .
C15 C 1.0320(4) 0.8402(3) 0.06494(17) 0.0487(7) Uani 1 1 d . . . . .
H15A H 1.052899 0.854869 0.010054 0.073 Uiso 1 1 calc R U . . .
H15B H 1.118827 0.818006 0.084247 0.073 Uiso 1 1 calc R U . . .
H15C H 0.960179 0.914776 0.081145 0.073 Uiso 1 1 calc R U . . .
C11 C 0.4320(4) 0.6372(3) 0.1361(2) 0.0551(8) Uani 1 1 d . . . . .
H11A H 0.386259 0.690707 0.093320 0.083 Uiso 1 1 calc R U . . .
H11B H 0.364715 0.605091 0.173913 0.083 Uiso 1 1 calc R U . . .
H11C H 0.515168 0.568894 0.119311 0.083 Uiso 1 1 calc R U . . .
B1 B 0.7601(3) 0.7806(2) 0.30105(15) 0.0304(6) Uani 1 1 d . . . . .
C14 C 1.0792(4) 0.6219(3) 0.0641(2) 0.0560(8) Uani 1 1 d . . . . .
H14A H 1.046576 0.553388 0.087794 0.084 Uiso 1 1 calc R U . . .
H14B H 1.173734 0.600362 0.074723 0.084 Uiso 1 1 calc R U . . .
H14C H 1.083548 0.639013 0.009786 0.084 Uiso 1 1 calc R U . . .
C23 C 1.2011(4) 0.2673(3) 0.16005(19) 0.0584(8) Uani 1 1 d . . . . .
H23A H 1.248981 0.177941 0.170199 0.088 Uiso 1 1 calc R U . . .
H23B H 1.268660 0.305223 0.128558 0.088 Uiso 1 1 calc R U . . .
H23C H 1.122272 0.289997 0.133974 0.088 Uiso 1 1 calc R U . . .
C26 C 0.5515(4) 0.3246(3) 0.3095(3) 0.0670(10) Uani 1 1 d . . . . .
H26A H 0.592421 0.332784 0.256026 0.101 Uiso 1 1 calc R U . . .
H26B H 0.450996 0.377993 0.315804 0.101 Uiso 1 1 calc R U . . .
H26C H 0.560239 0.239255 0.331024 0.101 Uiso 1 1 calc R U . . .
C27 C 0.5665(4) 0.3596(4) 0.4310(2) 0.0737(12) Uani 1 1 d . . . . .
H27A H 0.570965 0.276364 0.456319 0.111 Uiso 1 1 calc R U . . .
H27B H 0.467236 0.416083 0.435678 0.111 Uiso 1 1 calc R U . . .
H27C H 0.619679 0.385106 0.454088 0.111 Uiso 1 1 calc R U . . .
C24 C 1.2665(4) 0.2806(5) 0.2736(2) 0.0720(11) Uani 1 1 d . . . . .
H24A H 1.228848 0.309822 0.320852 0.108 Uiso 1 1 calc R U . . .
H24B H 1.332108 0.320313 0.241675 0.108 Uiso 1 1 calc R U . . .
H24C H 1.316963 0.191516 0.283923 0.108 Uiso 1 1 calc R U . . .
H1 H 0.844(4) 0.365(3) 0.164(2) 0.058(10) Uiso 1 1 d . . . . .

loop_
_atom_site_aniso_label
_atom_site_aniso_U_11
_atom_site_aniso_U_22
_atom_site_aniso_U_33
_atom_site_aniso_U_23
_atom_site_aniso_U_13
_atom_site_aniso_U_12
S1 0.0587(4) 0.0367(3) 0.0379(3) -0.0057(3) -0.0211(3) -0.0150(3)
F15 0.0322(8) 0.0452(8) 0.0339(7) -0.0028(6) -0.0080(6) -0.0150(6)
F1 0.0337(8) 0.0371(7) 0.0401(8) 0.0006(6) -0.0142(6) -0.0152(6)
F10 0.0449(9) 0.0376(8) 0.0437(8) -0.0099(6) -0.0068(7) -0.0196(7)
F6 0.0383(8) 0.0392(8) 0.0471(8) -0.0081(6) -0.0081(7) -0.0186(7)
F11 0.0401(9) 0.0432(8) 0.0301(7) -0.0043(6) -0.0062(6) -0.0092(7)
F5 0.0405(9) 0.0386(8) 0.0499(9) 0.0029(6) -0.0204(7) -0.0206(7)
F4 0.0547(10) 0.0465(9) 0.0507(9) 0.0032(7) -0.0126(8) -0.0340(8)
F2 0.0487(10) 0.0418(8) 0.0453(9) 0.0089(7) -0.0236(7) -0.0148(7)
F9 0.0552(11) 0.0379(8) 0.0444(9) -0.0133(7) -0.0102(8) -0.0050(7)
F7 0.0330(9) 0.0610(10) 0.0548(10) -0.0041(8) -0.0064(7) -0.0230(8)
F12 0.0612(11) 0.0497(9) 0.0308(8) -0.0020(7) -0.0178(7) -0.0172(8)
F14 0.0301(8) 0.0577(10) 0.0513(9) 0.0019(8) -0.0139(7) -0.0142(7)
F13 0.0483(10) 0.0557(10) 0.0487(9) 0.0078(7) -0.0304(8) -0.0199(8)
F8 0.0351(9) 0.0603(10) 0.0401(8) -0.0073(7) -0.0032(7) -0.0033(7)
F3 0.0662(12) 0.0391(8) 0.0445(9) 0.0080(7) -0.0126(8) -0.0251(8)
N1 0.0326(11) 0.0277(9) 0.0271(9) -0.0005(7) -0.0107(8) -0.0113(8)
N2 0.0328(11) 0.0271(9) 0.0295(10) -0.0015(8) -0.0115(8) -0.0112(8)
C2 0.0283(12) 0.0306(11) 0.0280(11) -0.0015(9) -0.0093(9) -0.0126(9)
C3 0.0340(13) 0.0314(11) 0.0270(11) -0.0032(9) -0.0096(9) -0.0139(10)
C1 0.0332(13) 0.0329(12) 0.0315(12) -0.0017(10) -0.0125(10) -0.0131(10)
C34 0.0334(13) 0.0287(11) 0.0297(11) 0.0000(9) -0.0110(10) -0.0105(10)
C40 0.0333(13) 0.0270(11) 0.0325(12) -0.0011(9) -0.0116(10) -0.0126(10)
C16 0.0380(13) 0.0262(11) 0.0333(12) -0.0034(9) -0.0166(10) -0.0095(10)
C35 0.0322(13) 0.0312(12) 0.0301(11) -0.0010(9) -0.0089(10) -0.0097(10)
C29 0.0332(13) 0.0318(12) 0.0338(12) -0.0030(10) -0.0088(10) -0.0142(10)
C28 0.0333(13) 0.0305(11) 0.0286(11) -0.0047(9) -0.0077(10) -0.0123(10)
C4 0.0398(14) 0.0300(12) 0.0273(11) -0.0012(9) -0.0127(10) -0.0112(10)
C45 0.0352(13) 0.0331(12) 0.0307(12) 0.0002(9) -0.0123(10) -0.0160(10)
C39 0.0357(13) 0.0331(12) 0.0318(12) -0.0007(10) -0.0100(10) -0.0142(10)
C21 0.0410(15) 0.0317(12) 0.0373(13) 0.0005(10) -0.0174(11) -0.0145(11)
C37 0.0318(13) 0.0411(14) 0.0303(12) -0.0024(10) -0.0059(10) -0.0031(11)
C38 0.0442(15) 0.0295(12) 0.0310(12) -0.0045(10) -0.0097(11) -0.0049(11)
C44 0.0305(13) 0.0346(12) 0.0438(14) 0.0001(11) -0.0131(11) -0.0113(10)
C33 0.0365(13) 0.0339(12) 0.0319(12) -0.0026(10) -0.0095(10) -0.0149(11)
C32 0.0438(15) 0.0388(13) 0.0347(13) -0.0044(10) -0.0064(11) -0.0244(12)
C41 0.0372(14) 0.0313(12) 0.0337(12) -0.0036(10) -0.0096(10) -0.0127(10)
C31 0.0496(16) 0.0304(12) 0.0314(12) 0.0026(10) -0.0087(11) -0.0162(11)
C36 0.0327(13) 0.0442(14) 0.0334(12) 0.0021(11) -0.0094(10) -0.0145(11)
C42 0.0477(16) 0.0358(13) 0.0318(12) -0.0009(10) -0.0160(11) -0.0154(12)
C30 0.0418(15) 0.0339(12) 0.0339(12) -0.0005(10) -0.0136(11) -0.0121(11)
C9 0.0417(15) 0.0345(12) 0.0308(12) -0.0030(10) -0.0096(11) -0.0131(11)
C5 0.0424(15) 0.0377(13) 0.0329(12) -0.0016(10) -0.0162(11) -0.0141(11)
C25 0.0379(14) 0.0365(13) 0.0463(14) 0.0030(11) -0.0164(12) -0.0167(11)
C17 0.0365(14) 0.0362(13) 0.0402(13) -0.0080(10) -0.0176(11) -0.0079(11)
C43 0.0438(15) 0.0390(13) 0.0407(14) 0.0049(11) -0.0244(12) -0.0193(12)
C13 0.0401(15) 0.0467(15) 0.0344(13) -0.0012(11) -0.0065(11) -0.0186(12)
C10 0.0383(15) 0.0456(15) 0.0432(14) 0.0043(12) -0.0189(12) -0.0181(12)
C20 0.0554(18) 0.0356(13) 0.0472(15) 0.0053(11) -0.0237(13) -0.0231(13)
C22 0.0370(15) 0.0474(15) 0.0454(15) -0.0116(12) -0.0079(12) -0.0112(12)
C18 0.0468(17) 0.0363(14) 0.0491(16) -0.0070(12) -0.0228(13) -0.0044(12)
C19 0.0571(19) 0.0311(13) 0.0505(16) 0.0009(12) -0.0279(14) -0.0121(13)
C6 0.0485(17) 0.0471(16) 0.0361(14) 0.0016(12) -0.0199(12) -0.0152(13)
C8 0.0512(17) 0.0410(14) 0.0285(12) 0.0029(11) -0.0082(11) -0.0164(13)
C12 0.0375(15) 0.0533(17) 0.0533(17) -0.0017(13) -0.0143(13) -0.0208(13)
C7 0.0558(18) 0.0485(16) 0.0299(13) 0.0037(11) -0.0164(12) -0.0132(14)
C15 0.0505(18) 0.0535(17) 0.0425(15) -0.0078(13) 0.0011(13) -0.0263(14)
C11 0.055(2) 0.0569(18) 0.0632(19) -0.0038(15) -0.0244(16) -0.0270(16)
B1 0.0314(14) 0.0309(13) 0.0293(12) -0.0023(10) -0.0087(11) -0.0123(11)
C14 0.0448(18) 0.0457(16) 0.068(2) -0.0058(15) -0.0007(15) -0.0166(14)
C23 0.0519(19) 0.068(2) 0.0499(17) -0.0154(15) -0.0071(15) -0.0156(16)
C26 0.058(2) 0.057(2) 0.098(3) -0.0106(19) -0.043(2) -0.0178(17)
C27 0.048(2) 0.105(3) 0.0492(19) 0.0034(19) -0.0125(16) -0.019(2)
C24 0.052(2) 0.126(4) 0.0532(19) -0.016(2) -0.0091(16) -0.049(2)

loop_
_atom_type_symbol
_atom_type_description
_atom_type_scat_dispersion_real
_atom_type_scat_dispersion_imag
_atom_type_scat_source
C C 0.0181 0.0091 'International Tables Vol C Tables 4.2.6.8 and 6.1.1.4'
H H 0.0000 0.0000 'International Tables Vol C Tables 4.2.6.8 and 6.1.1.4'
B B 0.0090 0.0039 'International Tables Vol C Tables 4.2.6.8 and 6.1.1.4'
F F 0.0727 0.0534 'International Tables Vol C Tables 4.2.6.8 and 6.1.1.4'
N N 0.0311 0.0180 'International Tables Vol C Tables 4.2.6.8 and 6.1.1.4'
S S 0.3331 0.5567 'International Tables Vol C Tables 4.2.6.8 and 6.1.1.4'

loop_
_geom_angle_atom_site_label_1
_geom_angle_atom_site_label_2
_geom_angle_atom_site_label_3
_geom_angle
_geom_angle_site_symmetry_1
_geom_angle_site_symmetry_3
_geom_angle_publ_flag
C1 N1 C2 109.88(18) . . ?
C1 N1 C4 117.6(2) . . ?
C2 N1 C4 132.4(2) . . ?
C1 N2 C3 108.03(19) . . ?
C1 N2 C16 126.1(2) . . ?
C3 N2 C16 125.86(19) . . ?
C3 C2 N1 103.2(2) . . ?
C3 C2 B1 121.3(2) . . ?
N1 C2 B1 135.43(19) . . ?
C2 C3 N2 110.9(2) . . ?
N2 C1 N1 108.0(2) . . ?
N2 C1 S1 126.82(19) . . ?
N1 C1 S1 125.16(17) . . ?
C35 C34 C39 112.7(2) . . ?
C35 C34 B1 128.1(2) . . ?
C39 C34 B1 119.2(2) . . ?
C45 C40 C41 112.7(2) . . ?
C45 C40 B1 120.6(2) . . ?
C41 C40 B1 126.5(2) . . ?
C21 C16 C17 124.0(2) . . ?
C21 C16 N2 117.6(2) . . ?
C17 C16 N2 118.4(2) . . ?
F6 C35 C36 115.2(2) . . ?
F6 C35 C34 120.5(2) . . ?
C36 C35 C34 124.4(2) . . ?
F1 C29 C30 115.2(2) . . ?
F1 C29 C28 119.3(2) . . ?
C30 C29 C28 125.5(2) . . ?
C33 C28 C29 112.2(2) . . ?
C33 C28 B1 128.2(2) . . ?
C29 C28 B1 118.8(2) . . ?
C9 C4 C5 123.2(2) . . ?
C9 C4 N1 117.6(2) . . ?
C5 C4 N1 119.0(2) . . ?
F15 C45 C44 115.5(2) . . ?
F15 C45 C40 119.6(2) . . ?
C44 C45 C40 124.8(2) . . ?
F10 C39 C38 115.7(2) . . ?
F10 C39 C34 119.0(2) . . ?
C38 C39 C34 125.3(2) . . ?
C20 C21 C16 116.5(3) . . ?
C20 C21 C25 120.7(2) . . ?
C16 C21 C25 122.7(2) . . ?
F8 C37 C36 121.2(3) . . ?
F8 C37 C38 120.1(3) . . ?
C36 C37 C38 118.7(3) . . ?
F9 C38 C39 121.0(3) . . ?
F9 C38 C37 120.1(3) . . ?
C39 C38 C37 119.0(2) . . ?
F14 C44 C43 120.4(2) . . ?
F14 C44 C45 120.6(2) . . ?
C43 C44 C45 119.1(3) . . ?
F5 C33 C32 114.5(2) . . ?
F5 C33 C28 121.3(2) . . ?
C32 C33 C28 124.3(2) . . ?
F4 C32 C31 119.0(2) . . ?
F4 C32 C33 120.7(2) . . ?
C31 C32 C33 120.2(2) . . ?
F11 C41 C42 114.3(2) . . ?
F11 C41 C40 121.3(2) . . ?
C42 C41 C40 124.3(3) . . ?
F3 C31 C30 120.7(2) . . ?
F3 C31 C32 120.8(2) . . ?
C30 C31 C32 118.5(2) . . ?
F7 C36 C37 119.7(3) . . ?
F7 C36 C35 120.3(3) . . ?
C37 C36 C35 120.0(3) . . ?
F12 C42 C43 120.0(2) . . ?
F12 C42 C41 120.6(3) . . ?
C43 C42 C41 119.5(2) . . ?
F2 C30 C31 119.7(2) . . ?
F2 C30 C29 120.9(2) . . ?
C31 C30 C29 119.4(2) . . ?
C8 C9 C4 116.9(3) . . ?
C8 C9 C13 120.5(2) . . ?
C4 C9 C13 122.6(2) . . ?
C6 C5 C4 116.7(3) . . ?
C6 C5 C10 118.6(2) . . ?
C4 C5 C10 124.8(2) . . ?
C27 C25 C21 112.4(2) . . ?
C27 C25 C26 112.4(3) . . ?
C21 C25 C26 109.9(3) . . ?
C18 C17 C16 116.5(3) . . ?
C18 C17 C22 121.2(3) . . ?
C16 C17 C22 122.3(2) . . ?
F13 C43 C42 120.0(2) . . ?
F13 C43 C44 120.6(3) . . ?
C42 C43 C44 119.4(2) . . ?
C9 C13 C14 110.9(3) . . ?
C9 C13 C15 112.9(2) . . ?
C14 C13 C15 110.5(3) . . ?
C5 C10 C12 110.9(2) . . ?
C5 C10 C11 111.9(3) . . ?
C12 C10 C11 109.3(2) . . ?
C19 C20 C21 121.1(3) . . ?
C17 C22 C23 110.7(3) . . ?
C17 C22 C24 111.6(2) . . ?
C23 C22 C24 110.0(3) . . ?
C19 C18 C17 121.1(3) . . ?
C20 C19 C18 120.8(2) . . ?
C7 C6 C5 121.7(3) . . ?
C7 C8 C9 121.2(3) . . ?
C6 C7 C8 120.4(2) . . ?
C34 B1 C2 112.6(2) . . ?
C34 B1 C40 110.5(2) . . ?
C2 B1 C40 102.04(19) . . ?
C34 B1 C28 103.23(19) . . ?
C2 B1 C28 115.9(2) . . ?
C40 B1 C28 112.86(19) . . ?

loop_
_geom_bond_atom_site_label_1
_geom_bond_atom_site_label_2
_geom_bond_distance
_geom_bond_site_symmetry_2
_geom_bond_publ_flag
S1 C1 1.720(3) . ?
F15 C45 1.353(3) . ?
F1 C29 1.349(3) . ?
F10 C39 1.359(3) . ?
F6 C35 1.358(3) . ?
F11 C41 1.349(3) . ?
F5 C33 1.348(3) . ?
F4 C32 1.345(3) . ?
F2 C30 1.344(3) . ?
F9 C38 1.337(3) . ?
F7 C36 1.345(3) . ?
F12 C42 1.340(3) . ?
F14 C44 1.340(3) . ?
F13 C43 1.347(3) . ?
F8 C37 1.339(3) . ?
F3 C31 1.344(3) . ?
N1 C1 1.352(3) . ?
N1 C2 1.419(3) . ?
N1 C4 1.461(3) . ?
N2 C1 1.337(3) . ?
N2 C3 1.371(3) . ?
N2 C16 1.448(3) . ?
C2 C3 1.359(3) . ?
C2 B1 1.651(4) . ?
C34 C35 1.383(4) . ?
C34 C39 1.388(4) . ?
C34 B1 1.647(4) . ?
C40 C45 1.388(4) . ?
C40 C41 1.392(3) . ?
C40 B1 1.671(3) . ?
C16 C21 1.398(4) . ?
C16 C17 1.399(4) . ?
C35 C36 1.381(4) . ?
C29 C30 1.377(3) . ?
C29 C28 1.398(3) . ?
C28 C33 1.389(3) . ?
C28 B1 1.674(3) . ?
C4 C9 1.401(4) . ?
C4 C5 1.403(4) . ?
C45 C44 1.386(3) . ?
C39 C38 1.374(4) . ?
C21 C20 1.393(4) . ?
C21 C25 1.511(4) . ?
C37 C36 1.367(4) . ?
C37 C38 1.379(4) . ?
C44 C43 1.372(4) . ?
C33 C32 1.385(3) . ?
C32 C31 1.376(4) . ?
C41 C42 1.388(4) . ?
C31 C30 1.369(4) . ?
C42 C43 1.365(4) . ?
C9 C8 1.398(3) . ?
C9 C13 1.511(4) . ?
C5 C6 1.396(3) . ?
C5 C10 1.525(4) . ?
C25 C27 1.504(5) . ?
C25 C26 1.521(4) . ?
C17 C18 1.393(4) . ?
C17 C22 1.514(4) . ?
C13 C14 1.525(5) . ?
C13 C15 1.530(4) . ?
C10 C12 1.529(4) . ?
C10 C11 1.536(4) . ?
C20 C19 1.377(5) . ?
C22 C23 1.517(5) . ?
C22 C24 1.528(4) . ?
C18 C19 1.379(5) . ?
C6 C7 1.373(4) . ?
C8 C7 1.378(4) . ?

loop_
_geom_torsion_atom_site_label_1
_geom_torsion_atom_site_label_2
_geom_torsion_atom_site_label_3
_geom_torsion_atom_site_label_4
_geom_torsion
_geom_torsion_site_symmetry_1
_geom_torsion_site_symmetry_2
_geom_torsion_site_symmetry_3
_geom_torsion_site_symmetry_4
_geom_torsion_publ_flag
C1 N1 C2 C3 -0.5(3) . . . . ?
C4 N1 C2 C3 -176.6(3) . . . . ?
C1 N1 C2 B1 -178.6(3) . . . . ?
C4 N1 C2 B1 5.2(5) . . . . ?
N1 C2 C3 N2 0.3(3) . . . . ?
B1 C2 C3 N2 178.8(2) . . . . ?
C1 N2 C3 C2 0.0(3) . . . . ?
C16 N2 C3 C2 -178.3(2) . . . . ?
C3 N2 C1 N1 -0.3(3) . . . . ?
C16 N2 C1 N1 178.0(2) . . . . ?
C3 N2 C1 S1 177.61(19) . . . . ?
C16 N2 C1 S1 -4.1(4) . . . . ?
C2 N1 C1 N2 0.5(3) . . . . ?
C4 N1 C1 N2 177.3(2) . . . . ?
C2 N1 C1 S1 -177.46(19) . . . . ?
C4 N1 C1 S1 -0.7(3) . . . . ?
C1 N2 C16 C21 -90.5(3) . . . . ?
C3 N2 C16 C21 87.5(3) . . . . ?
C1 N2 C16 C17 91.8(3) . . . . ?
C3 N2 C16 C17 -90.2(3) . . . . ?
C39 C34 C35 F6 -178.4(2) . . . . ?
B1 C34 C35 F6 4.1(3) . . . . ?
C39 C34 C35 C36 1.8(3) . . . . ?
B1 C34 C35 C36 -175.7(2) . . . . ?
F1 C29 C28 C33 -176.6(2) . . . . ?
C30 C29 C28 C33 1.1(4) . . . . ?
F1 C29 C28 B1 -5.8(4) . . . . ?
C30 C29 C28 B1 171.9(3) . . . . ?
C1 N1 C4 C9 -98.9(3) . . . . ?
C2 N1 C4 C9 77.0(4) . . . . ?
C1 N1 C4 C5 75.0(3) . . . . ?
C2 N1 C4 C5 -109.1(3) . . . . ?
C41 C40 C45 F15 176.4(2) . . . . ?
B1 C40 C45 F15 0.5(3) . . . . ?
C41 C40 C45 C44 -3.5(4) . . . . ?
B1 C40 C45 C44 -179.4(2) . . . . ?
C35 C34 C39 F10 176.73(19) . . . . ?
B1 C34 C39 F10 -5.5(3) . . . . ?
C35 C34 C39 C38 -1.2(3) . . . . ?
B1 C34 C39 C38 176.5(2) . . . . ?
C17 C16 C21 C20 1.0(4) . . . . ?
N2 C16 C21 C20 -176.6(2) . . . . ?
C17 C16 C21 C25 -177.3(2) . . . . ?
N2 C16 C21 C25 5.1(4) . . . . ?
F10 C39 C38 F9 1.6(3) . . . . ?
C34 C39 C38 F9 179.6(2) . . . . ?
F10 C39 C38 C37 -177.9(2) . . . . ?
C34 C39 C38 C37 0.1(4) . . . . ?
F8 C37 C38 F9 -0.3(3) . . . . ?
C36 C37 C38 F9 -179.0(2) . . . . ?
F8 C37 C38 C39 179.1(2) . . . . ?
C36 C37 C38 C39 0.5(4) . . . . ?
F15 C45 C44 F14 0.9(3) . . . . ?
C40 C45 C44 F14 -179.2(2) . . . . ?
F15 C45 C44 C43 -178.6(2) . . . . ?
C40 C45 C44 C43 1.3(4) . . . . ?
C29 C28 C33 F5 178.2(2) . . . . ?
B1 C28 C33 F5 8.4(4) . . . . ?
C29 C28 C33 C32 -0.6(4) . . . . ?
B1 C28 C33 C32 -170.3(3) . . . . ?
F5 C33 C32 F4 2.0(4) . . . . ?
C28 C33 C32 F4 -179.2(2) . . . . ?
F5 C33 C32 C31 -178.0(2) . . . . ?
C28 C33 C32 C31 0.9(4) . . . . ?
C45 C40 C41 F11 -174.3(2) . . . . ?
B1 C40 C41 F11 1.3(4) . . . . ?
C45 C40 C41 C42 4.1(4) . . . . ?
B1 C40 C41 C42 179.7(2) . . . . ?
F4 C32 C31 F3 -1.3(4) . . . . ?
C33 C32 C31 F3 178.7(3) . . . . ?
F4 C32 C31 C30 178.6(3) . . . . ?
C33 C32 C31 C30 -1.5(4) . . . . ?
F8 C37 C36 F7 0.9(4) . . . . ?
C38 C37 C36 F7 179.6(2) . . . . ?
F8 C37 C36 C35 -178.5(2) . . . . ?
C38 C37 C36 C35 0.1(4) . . . . ?
F6 C35 C36 F7 -0.6(3) . . . . ?
C34 C35 C36 F7 179.2(2) . . . . ?
F6 C35 C36 C37 178.9(2) . . . . ?
C34 C35 C36 C37 -1.4(4) . . . . ?
F11 C41 C42 F12 -2.0(3) . . . . ?
C40 C41 C42 F12 179.5(2) . . . . ?
F11 C41 C42 C43 176.0(2) . . . . ?
C40 C41 C42 C43 -2.5(4) . . . . ?
F3 C31 C30 F2 0.4(4) . . . . ?
C32 C31 C30 F2 -179.4(3) . . . . ?
F3 C31 C30 C29 -178.3(3) . . . . ?
C32 C31 C30 C29 1.9(4) . . . . ?
F1 C29 C30 F2 -2.7(4) . . . . ?
C28 C29 C30 F2 179.5(2) . . . . ?
F1 C29 C30 C31 176.0(2) . . . . ?
C28 C29 C30 C31 -1.8(4) . . . . ?
C5 C4 C9 C8 1.3(4) . . . . ?
N1 C4 C9 C8 175.0(2) . . . . ?
C5 C4 C9 C13 -176.0(3) . . . . ?
N1 C4 C9 C13 -2.3(4) . . . . ?
C9 C4 C5 C6 -0.2(4) . . . . ?
N1 C4 C5 C6 -173.8(2) . . . . ?
C9 C4 C5 C10 -179.8(3) . . . . ?
N1 C4 C5 C10 6.6(4) . . . . ?
C20 C21 C25 C27 61.3(4) . . . . ?
C16 C21 C25 C27 -120.5(3) . . . . ?
C20 C21 C25 C26 -64.7(3) . . . . ?
C16 C21 C25 C26 113.6(3) . . . . ?
C21 C16 C17 C18 -0.5(4) . . . . ?
N2 C16 C17 C18 177.1(2) . . . . ?
C21 C16 C17 C22 176.4(2) . . . . ?
N2 C16 C17 C22 -6.0(4) . . . . ?
F12 C42 C43 F13 -0.5(4) . . . . ?
C41 C42 C43 F13 -178.5(2) . . . . ?
F12 C42 C43 C44 177.9(2) . . . . ?
C41 C42 C43 C44 -0.1(4) . . . . ?
F14 C44 C43 F13 -0.4(4) . . . . ?
C45 C44 C43 F13 179.1(2) . . . . ?
F14 C44 C43 C42 -178.8(2) . . . . ?
C45 C44 C43 C42 0.6(4) . . . . ?
C8 C9 C13 C14 -85.0(3) . . . . ?
C4 C9 C13 C14 92.2(3) . . . . ?
C8 C9 C13 C15 39.6(4) . . . . ?
C4 C9 C13 C15 -143.2(3) . . . . ?
C6 C5 C10 C12 -65.2(3) . . . . ?
C4 C5 C10 C12 114.4(3) . . . . ?
C6 C5 C10 C11 57.1(4) . . . . ?
C4 C5 C10 C11 -123.3(3) . . . . ?
C16 C21 C20 C19 0.4(4) . . . . ?
C25 C21 C20 C19 178.8(3) . . . . ?
C18 C17 C22 C23 66.8(3) . . . . ?
C16 C17 C22 C23 -110.0(3) . . . . ?
C18 C17 C22 C24 -56.1(4) . . . . ?
C16 C17 C22 C24 127.1(3) . . . . ?
C16 C17 C18 C19 -1.4(4) . . . . ?
C22 C17 C18 C19 -178.4(3) . . . . ?
C21 C20 C19 C18 -2.3(5) . . . . ?
C17 C18 C19 C20 2.8(4) . . . . ?
C4 C5 C6 C7 -0.6(4) . . . . ?
C10 C5 C6 C7 179.0(3) . . . . ?
C4 C9 C8 C7 -1.6(4) . . . . ?
C13 C9 C8 C7 175.8(3) . . . . ?
C5 C6 C7 C8 0.3(5) . . . . ?
C9 C8 C7 C6 0.8(5) . . . . ?
C35 C34 B1 C2 -1.6(3) . . . . ?
C39 C34 B1 C2 -178.9(2) . . . . ?
C35 C34 B1 C40 -114.9(3) . . . . ?
C39 C34 B1 C40 67.7(3) . . . . ?
C35 C34 B1 C28 124.2(2) . . . . ?
C39 C34 B1 C28 -53.2(3) . . . . ?
C3 C2 B1 C34 -88.3(3) . . . . ?
N1 C2 B1 C34 89.6(3) . . . . ?
C3 C2 B1 C40 30.2(3) . . . . ?
N1 C2 B1 C40 -151.9(3) . . . . ?
C3 C2 B1 C28 153.2(2) . . . . ?
N1 C2 B1 C28 -28.9(4) . . . . ?
C45 C40 B1 C34 -177.5(2) . . . . ?
C41 C40 B1 C34 7.2(3) . . . . ?
C45 C40 B1 C2 62.6(3) . . . . ?
C41 C40 B1 C2 -112.7(3) . . . . ?
C45 C40 B1 C28 -62.5(3) . . . . ?
C41 C40 B1 C28 122.2(3) . . . . ?
C33 C28 B1 C34 118.1(3) . . . . ?
C29 C28 B1 C34 -51.1(3) . . . . ?
C33 C28 B1 C2 -118.4(3) . . . . ?
C29 C28 B1 C2 72.5(3) . . . . ?
C33 C28 B1 C40 -1.2(4) . . . . ?
C29 C28 B1 C40 -170.4(2) . . . . ?
